data_7121703
loop_
_publ_author_name
'Takeda, Youhei'
'Kaihara, Takahito'
'Okazaki, Masato'
'Higginbotham, Heather'
'Data, Przemyslaw'
'Tohnai, Norimitsu'
'Minakata, Satoshi'

_publ_section_title
;
 Conformationally-flexible and moderately electron-donating
 units-installed D--A--D triad enabling multicolor-changing mechanochromic
 luminescence, TADF and room-temperature phosphorescence
;
_journal_name_full 'Chemical Communications'
_journal_paper_doi 10.1039/C8CC02365D
_journal_year 2018
_chemical_formula_moiety 'C64 H50 Cl6 N4 P2 S2'
_chemical_formula_sum 'C64 H50 Cl6 N4 P2 S2'
_chemical_formula_weight 1213.91
_chemical_name_systematic '5,5'-(dibenzo[a,j]phenazine-3,11-diyl)bis(10-mesityl-5H-phenophosphazinine 10-sulfide)'
_space_group_crystal_system tetragonal
_space_group_IT_number 86
_space_group_name_Hall '-P 4bc'
_space_group_name_H-M_alt 'P 42/n'
_symmetry_space_group_name_Hall '-P 4bc'
_symmetry_space_group_name_H-M 'P 42/n :2'
_atom_sites_solution_hydrogens geom
_atom_sites_solution_primary direct
_atom_sites_solution_secondary difmap
_audit_update_record
;
2018-03-13 deposited with the CCDC.
2018-04-26 downloaded from the CCDC.
;
_cell_angle_alpha 90.0000
_cell_angle_beta 90.0000
_cell_angle_gamma 90.0000
_cell_formula_units_Z 8
_cell_length_a 31.6082(12)
_cell_length_b 31.6082(12)
_cell_length_c 12.9408(15)
_cell_measurement_reflns_used 5896
_cell_measurement_temperature 93
_cell_measurement_theta_max 72.99
_cell_measurement_theta_min 3.69
_cell_volume 12928.9(17)
_computing_cell_refinement 'CrysAlisPro 1.171.39.20a (Rigaku OD, 2015)'
_computing_data_collection 'CrysAlisPro 1.171.39.20a (Rigaku OD, 2015)'
_computing_data_reduction 'CrysAlisPro 1.171.39.20a (Rigaku OD, 2015)'
_computing_molecular_graphics 'CrystalStructure 4.2.5'
_computing_publication_material 'CrystalStructure 4.2.5 (Rigaku, 2017)'
_computing_structure_refinement 'SHELXL Version 2014/7 (Sheldrick, 2008)'
_computing_structure_solution 'SHELXT Version 2014/5 (Sheldrick, 2014)'
_diffrn_ambient_temperature 93
_diffrn_detector_area_resol_mean 5.811
_diffrn_measured_fraction_theta_full 0.998
_diffrn_measured_fraction_theta_max 0.963
_diffrn_measurement_device_type 'Rigaku XtaLAB P200'
_diffrn_measurement_method \w
_diffrn_radiation_type 'Cu K\a'
_diffrn_radiation_wavelength 1.54187
_diffrn_reflns_av_R_equivalents 0.0528
_diffrn_reflns_Laue_measured_fraction_full 0.998
_diffrn_reflns_Laue_measured_fraction_max 0.963
_diffrn_reflns_limit_h_max 26
_diffrn_reflns_limit_h_min -37
_diffrn_reflns_limit_k_max 38
_diffrn_reflns_limit_k_min -30
_diffrn_reflns_limit_l_max 15
_diffrn_reflns_limit_l_min -10
_diffrn_reflns_number 39506
_diffrn_reflns_point_group_measured_fraction_full 0.998
_diffrn_reflns_point_group_measured_fraction_max 0.963
_diffrn_reflns_theta_full 67.687
_diffrn_reflns_theta_max 75.064
_diffrn_reflns_theta_min 3.691
_diffrn_standards_number 0
_exptl_absorpt_coefficient_mu 3.813
_exptl_absorpt_correction_T_max 0.826
_exptl_absorpt_correction_T_min 0.245
_exptl_absorpt_correction_type multi-scan
_exptl_absorpt_process_details
;
CrysAlisPro 1.171.39.20a (Rigaku Oxford Diffraction, 2015)
Empirical absorption correction using spherical harmonics,
 implemented in SCALE3 ABSPACK scaling algorithm.
;
_exptl_crystal_colour yellow
_exptl_crystal_density_diffrn 1.247
_exptl_crystal_density_method 'not measured'
_exptl_crystal_description block
_exptl_crystal_F_000 5008.00
_exptl_crystal_preparation Luminescent
_exptl_crystal_recrystallization_method 'Re-crystallisation from solvent: n-hexane/CHCl3'
_exptl_crystal_size_max 0.200
_exptl_crystal_size_mid 0.050
_exptl_crystal_size_min 0.050
_refine_diff_density_max 2.04
_refine_diff_density_min -1.01
_refine_ls_extinction_method none
_refine_ls_goodness_of_fit_ref 1.044
_refine_ls_hydrogen_treatment constr
_refine_ls_number_parameters 709
_refine_ls_number_reflns 12831
_refine_ls_number_restraints 0
_refine_ls_R_factor_all 0.1125
_refine_ls_R_factor_gt 0.0958
_refine_ls_shift/su_max 0.001
_refine_ls_structure_factor_coef Fsqd
_refine_ls_weighting_details 'w = 1/[\s^2^(Fo^2^)+(0.1722P)^2^+33.3844P] where P=(Fo^2^+2Fc^2^)/3'
_refine_ls_weighting_scheme calc
_refine_ls_wR_factor_gt 0.2739
_refine_ls_wR_factor_ref 0.2905
_reflns_Friedel_coverage 0.000
_reflns_number_gt 9935
_reflns_number_total 12831
_reflns_threshold_expression F^2^>2.0\s(F^2^)
_cod_data_source_file c8cc02365d2.cif
_cod_data_source_block DAD_1_CHCl3_crystal
_cod_database_code 7121703

loop_
_space_group_symop_id
_space_group_symop_operation_xyz
1 +X,+Y,+Z
2 1/2-X,1/2-Y,+Z
3 -Y,1/2+X,1/2+Z
4 1/2+Y,-X,1/2+Z
5 -X,-Y,-Z
6 -1/2+X,-1/2+Y,-Z
7 +Y,-1/2-X,-1/2-Z
8 -1/2-Y,+X,-1/2-Z

loop_
_atom_site_label
_atom_site_type_symbol
_atom_site_fract_x
_atom_site_fract_y
_atom_site_fract_z
_atom_site_U_iso_or_equiv
_atom_site_adp_type
_atom_site_occupancy
_atom_site_site_symmetry_order
_atom_site_calc_flag
_atom_site_refinement_flags_posn
_atom_site_refinement_flags_adp
Cl1 Cl 0.23142(7) 0.91417(6) 0.02416(14) 0.0769(6) Uani 1 1 d . .
Cl2 Cl 0.31352(5) 0.87883(6) -0.01978(12) 0.0599(4) Uani 1 1 d . .
Cl3 Cl 0.24342(5) 0.82477(5) 0.03888(15) 0.0654(5) Uani 1 1 d . .
Cl4 Cl 0.23723(7) 0.91623(6) 0.47346(14) 0.0796(6) Uani 1 1 d . .
Cl5 Cl 0.31674(5) 0.87782(6) 0.53067(12) 0.0567(4) Uani 1 1 d . .
Cl6 Cl 0.24341(5) 0.82621(6) 0.47883(15) 0.0670(5) Uani 1 1 d . .
S1 S 0.48906(4) 1.23095(3) 0.22690(11) 0.0379(3) Uani 1 1 d . .
S2 S 0.57670(5) 0.56100(4) 0.27621(11) 0.0412(3) Uani 1 1 d . .
P1 P 0.46588(3) 1.17375(3) 0.23384(8) 0.0232(2) Uani 1 1 d . .
P2 P 0.53923(4) 0.60981(3) 0.26452(8) 0.0272(3) Uani 1 1 d . .
N1 N 0.41864(11) 0.88075(10) 0.2515(2) 0.0171(6) Uani 1 1 d . .
N2 N 0.32990(11) 0.86971(11) 0.2542(2) 0.0222(7) Uani 1 1 d . .
N3 N 0.45923(11) 1.08052(10) 0.2486(2) 0.0160(6) Uani 1 1 d . .
N4 N 0.50729(12) 0.69751(11) 0.2492(2) 0.0217(7) Uani 1 1 d . .
C1 C 0.39223(12) 0.91395(12) 0.2544(3) 0.0161(7) Uani 1 1 d . .
C2 C 0.34750(13) 0.90847(13) 0.2539(3) 0.0205(8) Uani 1 1 d . .
C3 C 0.32066(13) 0.94525(13) 0.2533(3) 0.0241(9) Uani 1 1 d . .
H3 H 0.2908 0.9419 0.2532 0.029 Uiso 1 1 calc R U
C4 C 0.33748(13) 0.98441(13) 0.2529(3) 0.0243(9) Uani 1 1 d . .
H4 H 0.3191 1.0082 0.2516 0.029 Uiso 1 1 calc R U
C5 C 0.38240(12) 0.99122(12) 0.2544(3) 0.0188(8) Uani 1 1 d . .
C6 C 0.41020(12) 0.95624(12) 0.2555(3) 0.0176(7) Uani 1 1 d . .
C7 C 0.45407(12) 0.96264(12) 0.2573(3) 0.0183(8) Uani 1 1 d . .
H7 H 0.4726 0.9390 0.2589 0.022 Uiso 1 1 calc R U
C8 C 0.47058(13) 1.00312(12) 0.2568(3) 0.0199(8) Uani 1 1 d . .
H8 H 0.5003 1.0074 0.2589 0.024 Uiso 1 1 calc R U
C9 C 0.44300(13) 1.03799(12) 0.2531(3) 0.0175(7) Uani 1 1 d . .
C10 C 0.39984(13) 1.03246(12) 0.2525(3) 0.0204(8) Uani 1 1 d . .
H10 H 0.3817 1.0564 0.2508 0.024 Uiso 1 1 calc R U
C11 C 0.40109(12) 0.84217(12) 0.2505(3) 0.0157(7) Uani 1 1 d . .
C12 C 0.35636(13) 0.83637(13) 0.2531(3) 0.0202(8) Uani 1 1 d . .
C13 C 0.33915(14) 0.79421(14) 0.2550(3) 0.0244(9) Uani 1 1 d . .
H13 H 0.3094 0.7903 0.2572 0.029 Uiso 1 1 calc R U
C14 C 0.36493(14) 0.76016(13) 0.2538(3) 0.0236(8) Uani 1 1 d . .
H14 H 0.3529 0.7326 0.2558 0.028 Uiso 1 1 calc R U
C15 C 0.41031(13) 0.76455(13) 0.2495(3) 0.0203(8) Uani 1 1 d . .
C16 C 0.42874(13) 0.80520(12) 0.2466(3) 0.0174(8) Uani 1 1 d . .
C17 C 0.47302(13) 0.81015(13) 0.2406(3) 0.0220(8) Uani 1 1 d . .
H17 H 0.4851 0.8376 0.2382 0.026 Uiso 1 1 calc R U
C18 C 0.49871(14) 0.77462(13) 0.2384(3) 0.0251(9) Uani 1 1 d . .
H18 H 0.5285 0.7776 0.2327 0.030 Uiso 1 1 calc R U
C19 C 0.48036(14) 0.73425(13) 0.2444(3) 0.0218(8) Uani 1 1 d . .
C20 C 0.43754(14) 0.72878(12) 0.2489(3) 0.0215(8) Uani 1 1 d . .
H20 H 0.4260 0.7011 0.2517 0.026 Uiso 1 1 calc R U
C21 C 0.47620(12) 1.09453(12) 0.1535(3) 0.0189(7) Uani 1 1 d . .
C22 C 0.48472(13) 1.06600(14) 0.0732(3) 0.0274(9) Uani 1 1 d . .
H22 H 0.4757 1.0374 0.0786 0.033 Uiso 1 1 calc R U
C23 C 0.50602(17) 1.07934(17) -0.0130(3) 0.0388(11) Uani 1 1 d . .
H23 H 0.5118 1.0598 -0.0669 0.047 Uiso 1 1 calc R U
C24 C 0.51911(17) 1.12074(18) -0.0224(3) 0.0416(12) Uani 1 1 d . .
H24 H 0.5358 1.1290 -0.0801 0.050 Uiso 1 1 calc R U
C25 C 0.50819(15) 1.15037(16) 0.0515(4) 0.0348(10) Uani 1 1 d . .
H25 H 0.5160 1.1792 0.0430 0.042 Uiso 1 1 calc R U
C26 C 0.48538(13) 1.13756(13) 0.1394(3) 0.0244(8) Uani 1 1 d . .
C27 C 0.47286(11) 1.09938(12) 0.3413(3) 0.0181(7) Uani 1 1 d . .
C28 C 0.47772(13) 1.07600(14) 0.4315(3) 0.0264(8) Uani 1 1 d . .
H28 H 0.4699 1.0470 0.4335 0.032 Uiso 1 1 calc R U
C29 C 0.49417(17) 1.09571(18) 0.5190(3) 0.0425(12) Uani 1 1 d . .
H29 H 0.4969 1.0800 0.5812 0.051 Uiso 1 1 calc R U
C30 C 0.50659(17) 1.13780(19) 0.5170(4) 0.0435(13) Uani 1 1 d . .
H30 H 0.5198 1.1501 0.5757 0.052 Uiso 1 1 calc R U
C31 C 0.49976(15) 1.16144(16) 0.4305(4) 0.0345(10) Uani 1 1 d . .
H31 H 0.5076 1.1904 0.4293 0.041 Uiso 1 1 calc R U
C32 C 0.48131(12) 1.14308(12) 0.3440(3) 0.0229(8) Uani 1 1 d . .
C33 C 0.40791(14) 1.17127(13) 0.2240(4) 0.0294(9) Uani 1 1 d . .
C34 C 0.38893(15) 1.17243(14) 0.1238(4) 0.0376(11) Uani 1 1 d . .
C35 C 0.34492(16) 1.16722(17) 0.1181(5) 0.0472(13) Uani 1 1 d . .
H35 H 0.3318 1.1677 0.0521 0.057 Uiso 1 1 calc R U
C36 C 0.32016(17) 1.16155(17) 0.2032(5) 0.0478(13) Uani 1 1 d . .
C37 C 0.33813(16) 1.16361(15) 0.2991(5) 0.0424(12) Uani 1 1 d . .
H37 H 0.3206 1.1612 0.3584 0.051 Uiso 1 1 calc R U
C38 C 0.38246(14) 1.16929(13) 0.3125(4) 0.0336(10) Uani 1 1 d . .
C39 C 0.41219(17) 1.18062(17) 0.0261(4) 0.0430(12) Uani 1 1 d . .
H39A H 0.3927 1.1924 -0.0254 0.052 Uiso 1 1 calc R U
H39B H 0.4241 1.1541 0.0001 0.052 Uiso 1 1 calc R U
H39C H 0.4351 1.2008 0.0390 0.052 Uiso 1 1 calc R U
C40 C 0.27271(19) 1.1536(3) 0.1939(7) 0.084(3) Uani 1 1 d . .
H40A H 0.2584 1.1799 0.1742 0.101 Uiso 1 1 calc R U
H40B H 0.2617 1.1438 0.2605 0.101 Uiso 1 1 calc R U
H40C H 0.2676 1.1319 0.1411 0.101 Uiso 1 1 calc R U
C41 C 0.39801(16) 1.17592(15) 0.4199(4) 0.0395(12) Uani 1 1 d . .
H41A H 0.4183 1.1993 0.4207 0.047 Uiso 1 1 calc R U
H41B H 0.4118 1.1501 0.4445 0.047 Uiso 1 1 calc R U
H41C H 0.3741 1.1827 0.4651 0.047 Uiso 1 1 calc R U
C42 C 0.52701(12) 0.68370(12) 0.1584(3) 0.0215(8) Uani 1 1 d . .
C43 C 0.52703(14) 0.70778(13) 0.0681(3) 0.0275(9) Uani 1 1 d . .
H43 H 0.5110 0.7332 0.0645 0.033 Uiso 1 1 calc R U
C44 C 0.55076(16) 0.69439(16) -0.0174(3) 0.0352(10) Uani 1 1 d . .
H44 H 0.5506 0.7108 -0.0788 0.042 Uiso 1 1 calc R U
C45 C 0.57441(16) 0.65753(16) -0.0136(4) 0.0356(10) Uani 1 1 d . .
H45 H 0.5916 0.6497 -0.0706 0.043 Uiso 1 1 calc R U
C46 C 0.57288(15) 0.63215(14) 0.0732(4) 0.0334(10) Uani 1 1 d . .
H46 H 0.5887 0.6066 0.0758 0.040 Uiso 1 1 calc R U
C47 C 0.54806(14) 0.64424(13) 0.1569(3) 0.0288(9) Uani 1 1 d . .
C48 C 0.52482(13) 0.68773(12) 0.3470(3) 0.0221(8) Uani 1 1 d . .
C49 C 0.52217(15) 0.71608(14) 0.4294(3) 0.0289(9) Uani 1 1 d . .
H49 H 0.5065 0.7415 0.4220 0.035 Uiso 1 1 calc R U
C50 C 0.54236(16) 0.70726(16) 0.5217(3) 0.0358(11) Uani 1 1 d . .
H50 H 0.5398 0.7264 0.5779 0.043 Uiso 1 1 calc R U
C51 C 0.56612(16) 0.67119(16) 0.5331(3) 0.0366(11) Uani 1 1 d . .
H51 H 0.5814 0.6665 0.5953 0.044 Uiso 1 1 calc R U
C52 C 0.56790(15) 0.64174(15) 0.4549(4) 0.0327(10) Uani 1 1 d . .
H52 H 0.5839 0.6166 0.4636 0.039 Uiso 1 1 calc R U
C53 C 0.54582(13) 0.64902(13) 0.3617(3) 0.0263(9) Uani 1 1 d . .
C54 C 0.48202(16) 0.59934(13) 0.2618(3) 0.0276(9) Uani 1 1 d . .
C55 C 0.45736(16) 0.60035(13) 0.3530(3) 0.0313(10) Uani 1 1 d . .
C56 C 0.41360(16) 0.59921(14) 0.3451(4) 0.0348(10) Uani 1 1 d . .
H56 H 0.3973 0.6005 0.4067 0.042 Uiso 1 1 calc R U
C57 C 0.39251(17) 0.59625(14) 0.2514(3) 0.0316(10) Uani 1 1 d . .
C58 C 0.41720(16) 0.59125(14) 0.1641(4) 0.0355(10) Uani 1 1 d . .
H58 H 0.4035 0.5871 0.0995 0.043 Uiso 1 1 calc R U
C59 C 0.46112(15) 0.59209(14) 0.1668(3) 0.0318(10) Uani 1 1 d . .
C60 C 0.47558(19) 0.60138(18) 0.4614(4) 0.0458(13) Uani 1 1 d . .
H60A H 0.4553 0.5889 0.5098 0.055 Uiso 1 1 calc R U
H60B H 0.4812 0.6307 0.4814 0.055 Uiso 1 1 calc R U
H60C H 0.5020 0.5852 0.4631 0.055 Uiso 1 1 calc R U
C61 C 0.34509(18) 0.59790(18) 0.2467(4) 0.0428(12) Uani 1 1 d . .
H61A H 0.3339 0.5692 0.2396 0.051 Uiso 1 1 calc R U
H61B H 0.3363 0.6149 0.1872 0.051 Uiso 1 1 calc R U
H61C H 0.3341 0.6107 0.3103 0.051 Uiso 1 1 calc R U
C62 C 0.48409(18) 0.58382(19) 0.0667(4) 0.0474(14) Uani 1 1 d . .
H62A H 0.4894 0.6107 0.0314 0.057 Uiso 1 1 calc R U
H62B H 0.4667 0.5656 0.0226 0.057 Uiso 1 1 calc R U
H62C H 0.5111 0.5698 0.0813 0.057 Uiso 1 1 calc R U
C63 C 0.26773(18) 0.87402(19) 0.0558(4) 0.0474(13) Uani 1 1 d . .
H63 H 0.2758 0.8771 0.1302 0.057 Uiso 1 1 calc R U
C64 C 0.27100(17) 0.87280(18) 0.4540(4) 0.0442(12) Uani 1 1 d . .
H64 H 0.2798 0.8726 0.3798 0.053 Uiso 1 1 calc R U

loop_
_atom_site_aniso_label
_atom_site_aniso_U_11
_atom_site_aniso_U_22
_atom_site_aniso_U_33
_atom_site_aniso_U_23
_atom_site_aniso_U_13
_atom_site_aniso_U_12
Cl1 0.1002(14) 0.0681(11) 0.0623(10) 0.0108(8) 0.0310(10) 0.0399(10)
Cl2 0.0438(8) 0.0864(11) 0.0494(8) 0.0032(7) 0.0030(6) -0.0071(7)
Cl3 0.0565(9) 0.0549(9) 0.0848(12) -0.0027(8) -0.0027(8) -0.0073(7)
Cl4 0.0954(14) 0.0838(12) 0.0595(10) -0.0092(9) -0.0246(9) 0.0475(11)
Cl5 0.0437(7) 0.0794(11) 0.0469(8) -0.0015(7) -0.0012(6) 0.0024(7)
Cl6 0.0576(9) 0.0664(10) 0.0768(11) 0.0095(8) 0.0066(8) -0.0113(8)
S1 0.0352(6) 0.0168(5) 0.0615(8) 0.0024(5) -0.0016(5) -0.0072(4)
S2 0.0535(8) 0.0211(5) 0.0490(7) 0.0012(5) -0.0030(6) 0.0115(5)
P1 0.0221(5) 0.0143(5) 0.0331(6) 0.0002(4) -0.0001(4) -0.0025(4)
P2 0.0373(6) 0.0155(5) 0.0289(6) -0.0002(4) -0.0003(4) 0.0039(4)
N1 0.0197(16) 0.0153(15) 0.0165(15) 0.0009(11) 0.0020(11) 0.0008(12)
N2 0.0196(16) 0.0199(17) 0.0272(18) -0.0015(13) 0.0020(13) -0.0042(13)
N3 0.0239(16) 0.0112(14) 0.0131(14) -0.0002(10) 0.0007(11) -0.0013(12)
N4 0.0317(19) 0.0144(16) 0.0190(16) 0.0015(11) -0.0010(13) 0.0054(14)
C1 0.0171(18) 0.0155(18) 0.0158(17) 0.0000(13) -0.0015(13) 0.0000(14)
C2 0.0208(19) 0.0168(19) 0.0238(19) -0.0019(14) 0.0024(14) -0.0007(15)
C3 0.0162(18) 0.021(2) 0.036(2) -0.0011(16) 0.0026(15) 0.0019(15)
C4 0.0178(19) 0.0186(19) 0.036(2) -0.0013(16) -0.0011(15) 0.0040(15)
C5 0.0166(18) 0.0168(18) 0.0229(19) -0.0012(14) 0.0002(14) 0.0022(14)
C6 0.0195(19) 0.0128(17) 0.0206(18) 0.0004(13) 0.0001(13) 0.0005(14)
C7 0.0165(18) 0.0147(17) 0.0236(19) 0.0020(13) -0.0016(14) 0.0030(14)
C8 0.0187(18) 0.0159(18) 0.025(2) 0.0010(14) -0.0020(14) 0.0002(14)
C9 0.0210(19) 0.0128(17) 0.0186(17) -0.0004(13) 0.0006(13) -0.0011(14)
C10 0.0213(19) 0.0154(18) 0.024(2) -0.0002(14) -0.0010(14) 0.0028(15)
C11 0.0209(19) 0.0129(17) 0.0133(16) 0.0013(12) 0.0030(13) 0.0005(14)
C12 0.0205(19) 0.0178(19) 0.0224(19) 0.0001(14) 0.0034(14) -0.0024(15)
C13 0.022(2) 0.022(2) 0.028(2) -0.0007(15) 0.0009(15) -0.0061(16)
C14 0.028(2) 0.0181(19) 0.025(2) -0.0023(14) 0.0031(15) -0.0049(16)
C15 0.025(2) 0.0176(19) 0.0181(18) -0.0015(14) 0.0005(14) -0.0006(15)
C16 0.025(2) 0.0138(17) 0.0136(17) 0.0014(13) 0.0016(13) 0.0005(15)
C17 0.025(2) 0.0180(19) 0.0228(19) 0.0027(14) 0.0024(15) 0.0012(15)
C18 0.026(2) 0.0157(19) 0.034(2) 0.0003(15) 0.0005(16) 0.0030(16)
C19 0.029(2) 0.0158(18) 0.0210(19) 0.0010(14) 0.0010(15) 0.0041(16)
C20 0.035(2) 0.0139(18) 0.0160(18) -0.0015(13) 0.0003(15) -0.0010(16)
C21 0.0207(18) 0.0229(18) 0.0131(17) 0.0020(14) -0.0026(14) -0.0018(14)
C22 0.031(2) 0.035(2) 0.0162(18) -0.0066(16) 0.0015(16) -0.0018(17)
C23 0.047(3) 0.053(3) 0.017(2) -0.006(2) 0.0021(19) 0.003(2)
C24 0.046(3) 0.062(3) 0.017(2) 0.008(2) 0.0074(19) 0.002(2)
C25 0.034(2) 0.041(3) 0.029(2) 0.016(2) 0.0008(19) -0.005(2)
C26 0.0248(19) 0.027(2) 0.0211(19) 0.0065(16) -0.0052(15) -0.0034(16)
C27 0.0177(17) 0.0241(18) 0.0124(16) -0.0034(14) 0.0013(13) -0.0032(14)
C28 0.030(2) 0.032(2) 0.0171(18) 0.0048(16) -0.0006(16) -0.0017(17)
C29 0.050(3) 0.061(3) 0.017(2) 0.001(2) -0.005(2) -0.001(3)
C30 0.044(3) 0.064(4) 0.023(2) -0.014(2) -0.005(2) -0.007(2)
C31 0.033(2) 0.042(3) 0.028(2) -0.016(2) 0.0019(18) -0.0090(19)
C32 0.0244(19) 0.0219(19) 0.0225(19) -0.0083(15) 0.0037(15) -0.0044(15)
C33 0.027(2) 0.0129(18) 0.049(3) -0.0028(17) -0.0024(19) -0.0013(15)
C34 0.031(2) 0.023(2) 0.058(3) -0.005(2) -0.016(2) 0.0057(17)
C35 0.033(3) 0.050(3) 0.059(3) -0.010(3) -0.015(2) 0.006(2)
C36 0.033(3) 0.041(3) 0.069(4) -0.015(3) -0.004(3) 0.001(2)
C37 0.037(3) 0.026(2) 0.064(3) -0.005(2) 0.013(2) 0.0016(19)
C38 0.031(2) 0.022(2) 0.048(3) -0.0022(19) 0.009(2) 0.0029(17)
C39 0.046(3) 0.047(3) 0.035(3) 0.001(2) -0.016(2) 0.005(2)
C40 0.026(3) 0.114(7) 0.113(7) -0.036(6) -0.005(4) -0.001(3)
C41 0.038(3) 0.031(2) 0.049(3) 0.003(2) 0.022(2) 0.0057(19)
C42 0.0257(19) 0.0198(18) 0.0191(18) -0.0022(15) 0.0019(15) -0.0007(15)
C43 0.036(2) 0.025(2) 0.022(2) 0.0030(16) 0.0017(17) 0.0003(17)
C44 0.044(3) 0.043(3) 0.018(2) 0.0042(18) 0.0032(18) -0.004(2)
C45 0.041(3) 0.041(3) 0.025(2) -0.0059(19) 0.0117(19) -0.002(2)
C46 0.041(3) 0.029(2) 0.031(2) -0.0074(18) 0.0056(19) 0.0042(19)
C47 0.033(2) 0.026(2) 0.028(2) -0.0062(17) 0.0017(18) 0.0034(17)
C48 0.029(2) 0.0212(19) 0.0166(18) 0.0022(15) -0.0012(15) -0.0007(15)
C49 0.041(2) 0.027(2) 0.0195(19) -0.0044(16) 0.0007(17) -0.0029(18)
C50 0.045(3) 0.041(3) 0.022(2) -0.0036(19) -0.0014(19) -0.011(2)
C51 0.043(3) 0.045(3) 0.022(2) 0.0020(19) -0.0081(19) -0.009(2)
C52 0.034(2) 0.031(2) 0.033(2) 0.0100(19) -0.0061(19) 0.0007(18)
C53 0.030(2) 0.022(2) 0.027(2) 0.0062(16) -0.0037(17) 0.0005(16)
C54 0.040(3) 0.0146(18) 0.028(2) -0.0006(15) -0.0015(18) 0.0000(17)
C55 0.046(3) 0.024(2) 0.025(2) 0.0041(17) 0.0006(19) -0.0067(18)
C56 0.045(3) 0.028(2) 0.031(2) -0.0012(18) 0.007(2) -0.0042(19)
C57 0.042(3) 0.019(2) 0.034(2) 0.0000(16) -0.0009(19) -0.0010(18)
C58 0.047(3) 0.028(2) 0.031(2) -0.0014(18) -0.005(2) -0.0040(19)
C59 0.043(3) 0.024(2) 0.028(2) -0.0044(17) 0.0004(19) -0.0038(18)
C60 0.057(3) 0.054(3) 0.026(2) 0.009(2) -0.002(2) -0.023(3)
C61 0.042(3) 0.036(3) 0.050(3) 0.001(2) 0.001(2) 0.001(2)
C62 0.053(3) 0.059(3) 0.030(2) -0.021(2) 0.004(2) -0.019(3)
C63 0.049(3) 0.058(3) 0.035(3) -0.005(2) -0.004(2) -0.002(3)
C64 0.045(3) 0.055(3) 0.032(3) 0.003(2) 0.005(2) 0.004(2)

loop_
_atom_type_symbol
_atom_type_description
_atom_type_scat_dispersion_real
_atom_type_scat_dispersion_imag
_atom_type_scat_source
C C 0.0181 0.0091
;
International Tables for Crystallography
(Vol. C, Tables 4.2.6.8 and 6.1.1.4)
;
H H 0.0000 0.0000
;
International Tables for Crystallography
(Vol. C, Table 6.1.1.4)
;
Cl Cl 0.3639 0.7018
;
International Tables for Crystallography
(Vol. C, Tables 4.2.6.8 and 6.1.1.4)
;
N N 0.0311 0.0180
;
International Tables for Crystallography
(Vol. C, Tables 4.2.6.8 and 6.1.1.4)
;
P P 0.2955 0.4335
;
International Tables for Crystallography
(Vol. C, Tables 4.2.6.8 and 6.1.1.4)
;
S S 0.3331 0.5567
;
International Tables for Crystallography
(Vol. C, Tables 4.2.6.8 and 6.1.1.4)
;

loop_
_geom_angle_atom_site_label_1
_geom_angle_atom_site_label_2
_geom_angle_atom_site_label_3
_geom_angle
C26 P1 C32 95.98(19)
C26 P1 C33 105.6(2)
C32 P1 C33 107.6(2)
C26 P1 S1 115.64(14)
C32 P1 S1 115.82(14)
C33 P1 S1 114.21(14)
C53 P2 C47 96.2(2)
C53 P2 C54 104.7(2)
C47 P2 C54 104.4(2)
C53 P2 S2 115.16(15)
C47 P2 S2 116.53(15)
C54 P2 S2 117.15(15)
C11 N1 C1 117.0(3)
C12 N2 C2 117.1(4)
C27 N3 C21 119.5(3)
C27 N3 C9 118.1(3)
C21 N3 C9 117.5(3)
C42 N4 C48 120.5(3)
C42 N4 C19 118.5(3)
C48 N4 C19 116.5(3)
N1 C1 C2 121.5(3)
N1 C1 C6 118.5(3)
C2 C1 C6 120.0(3)
N2 C2 C1 121.4(4)
N2 C2 C3 119.4(4)
C1 C2 C3 119.1(4)
C4 C3 C2 120.6(4)
C4 C3 H3 119.7
C2 C3 H3 119.7
C3 C4 C5 121.9(4)
C3 C4 H4 119.1
C5 C4 H4 119.1
C6 C5 C10 118.6(4)
C6 C5 C4 119.9(4)
C10 C5 C4 121.5(4)
C7 C6 C5 120.2(4)
C7 C6 C1 121.3(3)
C5 C6 C1 118.5(4)
C8 C7 C6 120.5(4)
C8 C7 H7 119.8
C6 C7 H7 119.8
C7 C8 C9 119.5(4)
C7 C8 H8 120.3
C9 C8 H8 120.3
C10 C9 C8 121.0(4)
C10 C9 N3 118.2(3)
C8 C9 N3 120.8(4)
C9 C10 C5 120.2(4)
C9 C10 H10 119.9
C5 C10 H10 119.9
N1 C11 C12 121.8(3)
N1 C11 C16 118.7(3)
C12 C11 C16 119.4(3)
N2 C12 C11 121.1(4)
N2 C12 C13 119.3(4)
C11 C12 C13 119.6(4)
C14 C13 C12 120.6(4)
C14 C13 H13 119.7
C12 C13 H13 119.7
C13 C14 C15 121.6(4)
C13 C14 H14 119.2
C15 C14 H14 119.2
C16 C15 C20 118.3(4)
C16 C15 C14 120.0(4)
C20 C15 C14 121.7(4)
C17 C16 C15 120.8(4)
C17 C16 C11 120.5(3)
C15 C16 C11 118.7(4)
C18 C17 C16 119.5(4)
C18 C17 H17 120.2
C16 C17 H17 120.2
C17 C18 C19 119.5(4)
C17 C18 H18 120.2
C19 C18 H18 120.2
C20 C19 C18 121.8(4)
C20 C19 N4 118.8(4)
C18 C19 N4 119.4(4)
C19 C20 C15 120.0(4)
C19 C20 H20 120.0
C15 C20 H20 120.0
C22 C21 C26 119.2(4)
C22 C21 N3 121.1(3)
C26 C21 N3 119.7(3)
C23 C22 C21 120.0(4)
C23 C22 H22 120.0
C21 C22 H22 120.0
C22 C23 C24 120.8(4)
C22 C23 H23 119.6
C24 C23 H23 119.6
C23 C24 C25 120.5(4)
C23 C24 H24 119.8
C25 C24 H24 119.8
C24 C25 C26 119.5(4)
C24 C25 H25 120.2
C26 C25 H25 120.2
C21 C26 C25 119.4(4)
C21 C26 P1 117.5(3)
C25 C26 P1 123.1(3)
C28 C27 N3 121.6(3)
C28 C27 C32 118.7(4)
N3 C27 C32 119.7(3)
C27 C28 C29 119.1(4)
C27 C28 H28 120.5
C29 C28 H28 120.5
C30 C29 C28 121.3(4)
C30 C29 H29 119.3
C28 C29 H29 119.3
C31 C30 C29 119.7(4)
C31 C30 H30 120.1
C29 C30 H30 120.1
C30 C31 C32 119.9(4)
C30 C31 H31 120.0
C32 C31 H31 120.0
C31 C32 C27 120.6(4)
C31 C32 P1 122.0(3)
C27 C32 P1 117.4(3)
C38 C33 C34 120.1(4)
C38 C33 P1 121.2(4)
C34 C33 P1 118.7(4)
C35 C34 C33 117.5(5)
C35 C34 C39 117.8(5)
C33 C34 C39 124.7(4)
C36 C35 C34 122.8(5)
C36 C35 H35 118.6
C34 C35 H35 118.6
C35 C36 C37 119.3(5)
C35 C36 C40 121.5(6)
C37 C36 C40 119.2(6)
C36 C37 C38 121.7(5)
C36 C37 H37 119.1
C38 C37 H37 119.1
C33 C38 C37 118.1(5)
C33 C38 C41 124.5(4)
C37 C38 C41 117.1(4)
C34 C39 H39A 109.5
C34 C39 H39B 109.5
H39A C39 H39B 109.5
C34 C39 H39C 109.5
H39A C39 H39C 109.5
H39B C39 H39C 109.5
C36 C40 H40A 109.5
C36 C40 H40B 109.5
H40A C40 H40B 109.5
C36 C40 H40C 109.5
H40A C40 H40C 109.5
H40B C40 H40C 109.5
C38 C41 H41A 109.5
C38 C41 H41B 109.5
H41A C41 H41B 109.5
C38 C41 H41C 109.5
H41A C41 H41C 109.5
H41B C41 H41C 109.5
C43 C42 N4 122.2(4)
C43 C42 C47 118.0(4)
N4 C42 C47 119.7(4)
C42 C43 C44 119.8(4)
C42 C43 H43 120.1
C44 C43 H43 120.1
C45 C44 C43 121.0(4)
C45 C44 H44 119.5
C43 C44 H44 119.5
C46 C45 C44 119.9(4)
C46 C45 H45 120.1
C44 C45 H45 120.1
C45 C46 C47 119.6(4)
C45 C46 H46 120.2
C47 C46 H46 120.2
C46 C47 C42 121.2(4)
C46 C47 P2 121.8(3)
C42 C47 P2 116.9(3)
C49 C48 C53 119.0(4)
C49 C48 N4 121.3(4)
C53 C48 N4 119.8(3)
C50 C49 C48 120.2(4)
C50 C49 H49 119.9
C48 C49 H49 119.9
C51 C50 C49 120.8(4)
C51 C50 H50 119.6
C49 C50 H50 119.6
C50 C51 C52 120.3(4)
C50 C51 H51 119.8
C52 C51 H51 119.8
C51 C52 C53 119.8(4)
C51 C52 H52 120.1
C53 C52 H52 120.1
C48 C53 C52 119.4(4)
C48 C53 P2 117.1(3)
C52 C53 P2 123.3(3)
C55 C54 C59 118.1(4)
C55 C54 P2 121.5(3)
C59 C54 P2 120.3(3)
C56 C55 C54 119.2(4)
C56 C55 C60 116.5(4)
C54 C55 C60 124.2(4)
C57 C56 C55 123.0(4)
C57 C56 H56 118.5
C55 C56 H56 118.5
C58 C57 C56 116.8(5)
C58 C57 C61 122.3(4)
C56 C57 C61 120.9(4)
C57 C58 C59 122.8(4)
C57 C58 H58 118.6
C59 C58 H58 118.6
C58 C59 C54 119.4(4)
C58 C59 C62 117.2(4)
C54 C59 C62 123.4(4)
C55 C60 H60A 109.5
C55 C60 H60B 109.5
H60A C60 H60B 109.5
C55 C60 H60C 109.5
H60A C60 H60C 109.5
H60B C60 H60C 109.5
C57 C61 H61A 109.5
C57 C61 H61B 109.5
H61A C61 H61B 109.5
C57 C61 H61C 109.5
H61A C61 H61C 109.5
H61B C61 H61C 109.5
C59 C62 H62A 109.5
C59 C62 H62B 109.5
H62A C62 H62B 109.5
C59 C62 H62C 109.5
H62A C62 H62C 109.5
H62B C62 H62C 109.5
Cl3 C63 Cl2 111.7(3)
Cl3 C63 Cl1 109.0(3)
Cl2 C63 Cl1 110.2(3)
Cl3 C63 H63 108.6
Cl2 C63 H63 108.6
Cl1 C63 H63 108.6
Cl6 C64 Cl4 109.3(3)
Cl6 C64 Cl5 112.6(3)
Cl4 C64 Cl5 110.4(3)
Cl6 C64 H64 108.2
Cl4 C64 H64 108.2
Cl5 C64 H64 108.2

loop_
_geom_bond_atom_site_label_1
_geom_bond_atom_site_label_2
_geom_bond_distance
Cl1 C63 1.759(6)
Cl2 C63 1.753(6)
Cl3 C63 1.750(6)
Cl4 C64 1.757(6)
Cl5 C64 1.760(6)
Cl6 C64 1.741(6)
S1 P1 1.9528(15)
S2 P2 1.9509(16)
P1 C26 1.784(4)
P1 C32 1.791(4)
P1 C33 1.839(5)
P2 C53 1.778(4)
P2 C47 1.789(5)
P2 C54 1.839(5)
N1 C11 1.340(5)
N1 C1 1.342(5)
N2 C12 1.345(5)
N2 C2 1.345(5)
N3 C27 1.407(4)
N3 C21 1.414(5)
N3 C9 1.440(5)
N4 C42 1.400(5)
N4 C48 1.416(5)
N4 C19 1.441(5)
C1 C2 1.424(5)
C1 C6 1.453(5)
C2 C3 1.439(6)
C3 C4 1.347(6)
C3 H3 0.9500
C4 C5 1.436(6)
C4 H4 0.9500
C5 C6 1.412(5)
C5 C10 1.415(5)
C6 C7 1.402(5)
C7 C8 1.382(5)
C7 H7 0.9500
C8 C9 1.406(5)
C8 H8 0.9500
C9 C10 1.375(6)
C10 H10 0.9500
C11 C12 1.426(6)
C11 C16 1.460(5)
C12 C13 1.440(6)
C13 C14 1.350(6)
C13 H13 0.9500
C14 C15 1.442(6)
C14 H14 0.9500
C15 C16 1.411(5)
C15 C20 1.421(6)
C16 C17 1.410(6)
C17 C18 1.386(6)
C17 H17 0.9500
C18 C19 1.404(6)
C18 H18 0.9500
C19 C20 1.366(6)
C20 H20 0.9500
C21 C22 1.402(5)
C21 C26 1.402(5)
C22 C23 1.370(6)
C22 H22 0.9500
C23 C24 1.378(8)
C23 H23 0.9500
C24 C25 1.383(7)
C24 H24 0.9500
C25 C26 1.407(6)
C25 H25 0.9500
C27 C28 1.390(5)
C27 C32 1.407(5)
C28 C29 1.392(6)
C28 H28 0.9500
C29 C30 1.387(8)
C29 H29 0.9500
C30 C31 1.364(7)
C30 H30 0.9500
C31 C32 1.389(6)
C31 H31 0.9500
C33 C38 1.400(7)
C33 C34 1.429(7)
C34 C35 1.403(7)
C34 C39 1.486(8)
C35 C36 1.363(9)
C35 H35 0.9500
C36 C37 1.367(9)
C36 C40 1.526(8)
C37 C38 1.423(7)
C37 H37 0.9500
C38 C41 1.488(7)
C39 H39A 0.9800
C39 H39B 0.9800
C39 H39C 0.9800
C40 H40A 0.9800
C40 H40B 0.9800
C40 H40C 0.9800
C41 H41A 0.9800
C41 H41B 0.9800
C41 H41C 0.9800
C42 C43 1.394(6)
C42 C47 1.414(6)
C43 C44 1.402(6)
C43 H43 0.9500
C44 C45 1.385(7)
C44 H44 0.9500
C45 C46 1.381(7)
C45 H45 0.9500
C46 C47 1.391(6)
C46 H46 0.9500
C48 C49 1.395(5)
C48 C53 1.405(5)
C49 C50 1.383(6)
C49 H49 0.9500
C50 C51 1.373(7)
C50 H50 0.9500
C51 C52 1.376(7)
C51 H51 0.9500
C52 C53 1.412(6)
C52 H52 0.9500
C54 C55 1.414(6)
C54 C59 1.415(6)
C55 C56 1.387(7)
C55 C60 1.518(6)
C56 C57 1.387(7)
C56 H56 0.9500
C57 C58 1.382(7)
C57 C61 1.501(8)
C58 C59 1.389(7)
C58 H58 0.9500
C59 C62 1.507(6)
C60 H60A 0.9800
C60 H60B 0.9800
C60 H60C 0.9800
C61 H61A 0.9800
C61 H61B 0.9800
C61 H61C 0.9800
C62 H62A 0.9800
C62 H62B 0.9800
C62 H62C 0.9800
C63 H63 1.0000
C64 H64 1.0000

loop_
_geom_torsion_atom_site_label_1
_geom_torsion_atom_site_label_2
_geom_torsion_atom_site_label_3
_geom_torsion_atom_site_label_4
_geom_torsion
C11 N1 C1 C2 -1.5(5)
C11 N1 C1 C6 180.0(3)
C12 N2 C2 C1 -1.1(5)
C12 N2 C2 C3 179.0(3)
N1 C1 C2 N2 2.4(5)
C6 C1 C2 N2 -179.2(3)
N1 C1 C2 C3 -177.7(3)
C6 C1 C2 C3 0.7(5)
N2 C2 C3 C4 -179.9(4)
C1 C2 C3 C4 0.2(6)
C2 C3 C4 C5 -0.8(6)
C3 C4 C5 C6 0.5(6)
C3 C4 C5 C10 179.1(4)
C10 C5 C6 C7 1.6(5)
C4 C5 C6 C7 -179.7(3)
C10 C5 C6 C1 -178.2(3)
C4 C5 C6 C1 0.5(5)
N1 C1 C6 C7 -2.3(5)
C2 C1 C6 C7 179.2(3)
N1 C1 C6 C5 177.5(3)
C2 C1 C6 C5 -1.1(5)
C5 C6 C7 C8 -0.7(5)
C1 C6 C7 C8 179.0(3)
C6 C7 C8 C9 -0.8(5)
C7 C8 C9 C10 1.6(6)
C7 C8 C9 N3 -177.7(3)
C27 N3 C9 C10 100.4(4)
C21 N3 C9 C10 -104.3(4)
C27 N3 C9 C8 -80.3(4)
C21 N3 C9 C8 75.1(4)
C8 C9 C10 C5 -0.8(6)
N3 C9 C10 C5 178.6(3)
C6 C5 C10 C9 -0.8(5)
C4 C5 C10 C9 -179.5(4)
C1 N1 C11 C12 -0.3(5)
C1 N1 C11 C16 179.5(3)
C2 N2 C12 C11 -0.7(5)
C2 N2 C12 C13 179.0(3)
N1 C11 C12 N2 1.5(5)
C16 C11 C12 N2 -178.4(3)
N1 C11 C12 C13 -178.2(3)
C16 C11 C12 C13 2.0(5)
N2 C12 C13 C14 179.9(4)
C11 C12 C13 C14 -0.4(6)
C12 C13 C14 C15 -0.6(6)
C13 C14 C15 C16 0.1(6)
C13 C14 C15 C20 179.5(4)
C20 C15 C16 C17 1.6(5)
C14 C15 C16 C17 -179.0(3)
C20 C15 C16 C11 -178.0(3)
C14 C15 C16 C11 1.4(5)
N1 C11 C16 C17 -1.9(5)
C12 C11 C16 C17 178.0(3)
N1 C11 C16 C15 177.7(3)
C12 C11 C16 C15 -2.5(5)
C15 C16 C17 C18 -0.4(5)
C11 C16 C17 C18 179.1(3)
C16 C17 C18 C19 -1.5(6)
C17 C18 C19 C20 2.3(6)
C17 C18 C19 N4 -175.7(3)
C42 N4 C19 C20 105.6(4)
C48 N4 C19 C20 -97.9(4)
C42 N4 C19 C18 -76.2(5)
C48 N4 C19 C18 80.3(5)
C18 C19 C20 C15 -1.2(6)
N4 C19 C20 C15 176.9(3)
C16 C15 C20 C19 -0.8(5)
C14 C15 C20 C19 179.8(3)
C27 N3 C21 C22 142.5(4)
C9 N3 C21 C22 -12.5(5)
C27 N3 C21 C26 -36.4(5)
C9 N3 C21 C26 168.6(3)
C26 C21 C22 C23 7.2(6)
N3 C21 C22 C23 -171.7(4)
C21 C22 C23 C24 -0.4(7)
C22 C23 C24 C25 -4.9(8)
C23 C24 C25 C26 3.2(7)
C22 C21 C26 C25 -8.8(6)
N3 C21 C26 C25 170.2(4)
C22 C21 C26 P1 169.5(3)
N3 C21 C26 P1 -11.5(5)
C24 C25 C26 C21 3.6(6)
C24 C25 C26 P1 -174.6(4)
C32 P1 C26 C21 45.4(3)
C33 P1 C26 C21 -64.9(3)
S1 P1 C26 C21 167.8(3)
C32 P1 C26 C25 -136.4(4)
C33 P1 C26 C25 113.4(4)
S1 P1 C26 C25 -14.0(4)
C21 N3 C27 C28 -143.7(4)
C9 N3 C27 C28 11.1(5)
C21 N3 C27 C32 37.2(5)
C9 N3 C27 C32 -168.0(3)
N3 C27 C28 C29 175.4(4)
C32 C27 C28 C29 -5.4(6)
C27 C28 C29 C30 -1.4(7)
C28 C29 C30 C31 4.9(8)
C29 C30 C31 C32 -1.4(8)
C30 C31 C32 C27 -5.5(7)
C30 C31 C32 P1 172.5(4)
C28 C27 C32 C31 9.0(6)
N3 C27 C32 C31 -171.9(4)
C28 C27 C32 P1 -169.2(3)
N3 C27 C32 P1 10.0(5)
C26 P1 C32 C31 137.3(4)
C33 P1 C32 C31 -114.2(4)
S1 P1 C32 C31 15.0(4)
C26 P1 C32 C27 -44.6(3)
C33 P1 C32 C27 63.9(3)
S1 P1 C32 C27 -166.9(3)
C26 P1 C33 C38 135.7(3)
C32 P1 C33 C38 34.1(4)
S1 P1 C33 C38 -96.0(3)
C26 P1 C33 C34 -45.7(4)
C32 P1 C33 C34 -147.4(3)
S1 P1 C33 C34 82.5(3)
C38 C33 C34 C35 -6.3(6)
P1 C33 C34 C35 175.2(4)
C38 C33 C34 C39 170.9(4)
P1 C33 C34 C39 -7.6(6)
C33 C34 C35 C36 0.5(8)
C39 C34 C35 C36 -176.8(5)
C34 C35 C36 C37 4.2(8)
C34 C35 C36 C40 -176.6(6)
C35 C36 C37 C38 -3.4(8)
C40 C36 C37 C38 177.4(6)
C34 C33 C38 C37 7.1(6)
P1 C33 C38 C37 -174.4(3)
C34 C33 C38 C41 -168.1(4)
P1 C33 C38 C41 10.4(6)
C36 C37 C38 C33 -2.2(7)
C36 C37 C38 C41 173.3(4)
C48 N4 C42 C43 -145.0(4)
C19 N4 C42 C43 10.5(6)
C48 N4 C42 C47 34.5(6)
C19 N4 C42 C47 -170.0(4)
N4 C42 C43 C44 173.7(4)
C47 C42 C43 C44 -5.8(6)
C42 C43 C44 C45 -0.2(7)
C43 C44 C45 C46 3.7(8)
C44 C45 C46 C47 -1.0(7)
C45 C46 C47 C42 -5.2(7)
C45 C46 C47 P2 171.8(4)
C43 C42 C47 C46 8.6(6)
N4 C42 C47 C46 -170.9(4)
C43 C42 C47 P2 -168.6(3)
N4 C42 C47 P2 11.9(5)
C53 P2 C47 C46 137.1(4)
C54 P2 C47 C46 -115.9(4)
S2 P2 C47 C46 14.9(4)
C53 P2 C47 C42 -45.8(4)
C54 P2 C47 C42 61.2(4)
S2 P2 C47 C42 -167.9(3)
C42 N4 C48 C49 145.2(4)
C19 N4 C48 C49 -10.8(6)
C42 N4 C48 C53 -34.0(6)
C19 N4 C48 C53 170.0(4)
C53 C48 C49 C50 4.2(6)
N4 C48 C49 C50 -174.9(4)
C48 C49 C50 C51 1.6(7)
C49 C50 C51 C52 -4.4(7)
C50 C51 C52 C53 1.2(7)
C49 C48 C53 C52 -7.3(6)
N4 C48 C53 C52 171.9(4)
C49 C48 C53 P2 167.6(3)
N4 C48 C53 P2 -13.2(5)
C51 C52 C53 C48 4.7(7)
C51 C52 C53 P2 -169.9(4)
C47 P2 C53 C48 46.3(4)
C54 P2 C53 C48 -60.3(4)
S2 P2 C53 C48 169.5(3)
C47 P2 C53 C52 -139.0(4)
C54 P2 C53 C52 114.4(4)
S2 P2 C53 C52 -15.8(4)
C53 P2 C54 C55 -35.2(4)
C47 P2 C54 C55 -135.8(4)
S2 P2 C54 C55 93.7(4)
C53 P2 C54 C59 141.6(3)
C47 P2 C54 C59 41.1(4)
S2 P2 C54 C59 -89.4(4)
C59 C54 C55 C56 -7.5(6)
P2 C54 C55 C56 169.4(3)
C59 C54 C55 C60 170.7(4)
P2 C54 C55 C60 -12.4(6)
C54 C55 C56 C57 1.3(7)
C60 C55 C56 C57 -177.0(4)
C55 C56 C57 C58 4.7(7)
C55 C56 C57 C61 -176.1(4)
C56 C57 C58 C59 -4.5(7)
C61 C57 C58 C59 176.2(5)
C57 C58 C59 C54 -1.6(7)
C57 C58 C59 C62 176.7(5)
C55 C54 C59 C58 7.6(6)
P2 C54 C59 C58 -169.3(3)
C55 C54 C59 C62 -170.6(4)
P2 C54 C59 C62 12.5(6)
